data_2011508
loop_
_publ_author_name
'Paix\~ao, J. A.'
'Matos Beja, A.'
'Ramos Silva, M.'
'Alte da Veiga, L.'
'Serra, A.C.'

_publ_section_title
;
 3-Hydroxybenzaldehyde
;
_journal_issue 11
_journal_name_full 'Acta Crystallographica Section C'
_journal_page_first 1348
_journal_page_last 1350
_journal_paper_doi 10.1107/S0108270100010441
_journal_volume 56
_journal_year 2000
_chemical_formula_moiety 'C7 H6 O2'
_chemical_formula_sum 'C7 H6 O2'
_chemical_formula_weight 122.12
_chemical_name_systematic
;
   m-hydroxybenzaldehyde
;
_space_group_IT_number 33
_symmetry_cell_setting orthorhombic
_symmetry_space_group_name_Hall 'P 2c -2n'
_symmetry_space_group_name_H-M 'P n a 21'
_audit_creation_method SHELXL-97
_cell_angle_alpha 90.00
_cell_angle_beta 90.00
_cell_angle_gamma 90.00
_cell_formula_units_Z 4
_cell_length_a 18.858(7)
_cell_length_b 3.8640(10)
_cell_length_c 8.190(7)
_cell_measurement_reflns_used 25
_cell_measurement_temperature 293(2)
_cell_measurement_theta_max 18.36
_cell_measurement_theta_min 5.93
_cell_volume 596.8(6)
_computing_cell_refinement 'CAD-4 Software'
_computing_data_collection 'CAD-4 Software (Enraf-Nonius, 1989)'
_computing_data_reduction 'HELENA (Spek, 1997)'
_computing_molecular_graphics 'ORTEPII (Johnson, 1976)'
_computing_publication_material SHELXL97
_computing_structure_refinement 'SHELXL97 (Sheldrick, 1997)'
_computing_structure_solution 'SHELXS97 (Sheldrick, 1990)'
_diffrn_ambient_temperature 293(2)
_diffrn_measured_fraction_theta_full .988
_diffrn_measured_fraction_theta_max .828
_diffrn_measurement_device_type 'Enraf-Nonius CAD-4 diffractometer'
_diffrn_measurement_method 'profile data from \w-2\q scans'
_diffrn_radiation_monochromator graphite
_diffrn_radiation_source 'fine-focus sealed tube'
_diffrn_radiation_type MoK\a
_diffrn_radiation_wavelength .71073
_diffrn_reflns_av_R_equivalents .0366
_diffrn_reflns_av_sigmaI/netI .0171
_diffrn_reflns_limit_h_max 24
_diffrn_reflns_limit_h_min -26
_diffrn_reflns_limit_k_max 5
_diffrn_reflns_limit_k_min -5
_diffrn_reflns_limit_l_max 10
_diffrn_reflns_limit_l_min -10
_diffrn_reflns_number 5064
_diffrn_reflns_theta_full 27.50
_diffrn_reflns_theta_max 29.90
_diffrn_reflns_theta_min 5.39
_diffrn_standards_decay_% 1.8
_diffrn_standards_interval_time 180
_diffrn_standards_number 3
_exptl_absorpt_coefficient_mu .100
_exptl_absorpt_correction_type none
_exptl_crystal_colour colourless
_exptl_crystal_density_diffrn 1.359
_exptl_crystal_density_method 'not measured'
_exptl_crystal_description prism
_exptl_crystal_F_000 256
_exptl_crystal_size_max .55
_exptl_crystal_size_mid .30
_exptl_crystal_size_min .25
_refine_diff_density_max .146
_refine_diff_density_min -.136
_refine_ls_extinction_method none
_refine_ls_goodness_of_fit_ref 1.070
_refine_ls_hydrogen_treatment constr
_refine_ls_matrix_type full
_refine_ls_number_parameters 88
_refine_ls_number_reflns 768
_refine_ls_number_restraints 1
_refine_ls_restrained_S_all 1.069
_refine_ls_R_factor_all .0548
_refine_ls_R_factor_gt .0304
_refine_ls_shift/su_max <0.001
_refine_ls_shift/su_mean .000
_refine_ls_structure_factor_coef Fsqd
_refine_ls_weighting_details 'calc w = 1/[\s^2^(Fo^2^)+(0.0415P)^2^+0.0908P] where P=(Fo^2^+2Fc^2^)/3'
_refine_ls_weighting_scheme calc
_refine_ls_wR_factor_ref .0848
_reflns_number_gt 591
_reflns_number_total 768
_reflns_threshold_expression I>2\s(I)
_cod_data_source_file gd1106.cif
_cod_data_source_block I
_cod_original_sg_symbol_H-M Pna21
_cod_database_code 2011508
_cod_database_fobs_code 2011508

loop_
_symmetry_equiv_pos_as_xyz
'x, y, z'
'-x, -y, z+1/2'
'x+1/2, -y+1/2, z'
'-x+1/2, y+1/2, z+1/2'

loop_
_atom_site_label
_atom_site_fract_x
_atom_site_fract_y
_atom_site_fract_z
_atom_site_U_iso_or_equiv
_atom_site_adp_type
_atom_site_calc_flag
_atom_site_refinement_flags
_atom_site_occupancy
_atom_site_disorder_assembly
_atom_site_disorder_group
_atom_site_type_symbol
O1 .11479(11) .0907(7) -.0379(2) .0663(6) Uani d . 1 . . O
O2 .05694(10) .2467(6) .6671(2) .0579(5) Uani d . 1 . . O
H2 .082(2) .174(9) .753(6) .087 Uiso d . 1 . . H
C1 .11486(11) .1137(6) .2506(3) .0361(5) Uani d . 1 . . C
C2 .07385(13) .2065(6) .3839(3) .0387(5) Uani d . 1 . . C
H2A .0295 .3066 .3684 .046 Uiso calc R 1 . . H
C3 .09917(12) .1496(6) .5402(3) .0389(5) Uani d . 1 . . C
C4 .16498(12) -.0014(6) .5614(3) .0429(5) Uani d . 1 . . C
H4 .1820 -.0425 .6662 .051 Uiso calc R 1 . . H
C5 .20532(12) -.0911(6) .4279(3) .0466(6) Uani d . 1 . . C
H5 .2498 -.1901 .4436 .056 Uiso calc R 1 . . H
C6 .18096(11) -.0367(6) .2716(3) .0420(5) Uani d . 1 . . C
H6 .2083 -.0996 .1819 .050 Uiso calc R 1 . . H
C7 .08598(13) .1771(7) .0875(3) .0459(6) Uani d . 1 . . C
H7 .0389(15) .293(7) .086(4) .055 Uiso d . 1 . . H

loop_
_atom_site_aniso_label
_atom_site_aniso_U_11
_atom_site_aniso_U_22
_atom_site_aniso_U_33
_atom_site_aniso_U_12
_atom_site_aniso_U_13
_atom_site_aniso_U_23
O1 .0658(12) .1042(18) .0289(8) .0082(11) .0020(8) -.0015(10)
O2 .0553(10) .0896(14) .0287(8) .0158(11) .0032(8) -.0002(9)
C1 .0373(10) .0432(10) .0278(10) -.0023(9) -.0004(9) .0014(10)
C2 .0339(9) .0496(12) .0326(11) .0034(10) -.0024(9) .0028(10)
C3 .0402(11) .0476(13) .0291(10) -.0013(10) .0035(9) -.0003(10)
C4 .0427(10) .0527(13) .0334(12) -.0011(11) -.0071(9) .0033(10)
C5 .0354(10) .0559(14) .0486(14) .0063(10) -.0031(10) .0048(12)
C6 .0398(10) .0493(13) .0368(12) .0029(9) .0060(9) .0004(10)
C7 .0434(11) .0618(16) .0326(11) .0000(11) -.0028(10) .0044(12)

loop_
_atom_type_symbol
_atom_type_description
_atom_type_scat_dispersion_real
_atom_type_scat_dispersion_imag
_atom_type_scat_source
C C .0033 .0016 'International Tables Vol C Tables 4.2.6.8 and 6.1.1.4'
O O .0106 .0060 'International Tables Vol C Tables 4.2.6.8 and 6.1.1.4'
H H .0000 .0000 'International Tables Vol C Tables 4.2.6.8 and 6.1.1.4'

loop_
_geom_angle_atom_site_label_1
_geom_angle_atom_site_label_2
_geom_angle_atom_site_label_3
_geom_angle
_geom_angle_publ_flag
C3 O2 H2 102(3) ?
C2 C1 C6 120.8(2) yes
C2 C1 C7 117.93(19) yes
C6 C1 C7 121.2(2) yes
C3 C2 C1 119.7(2) yes
C3 C2 H2A 120.2 ?
C1 C2 H2A 120.2 ?
O2 C3 C4 123.0(2) yes
O2 C3 C2 117.4(2) yes
C4 C3 C2 119.6(2) yes
C5 C4 C3 120.2(2) yes
C5 C4 H4 119.9 ?
C3 C4 H4 119.9 ?
C6 C5 C4 121.1(2) yes
C6 C5 H5 119.5 ?
C4 C5 H5 119.5 ?
C5 C6 C1 118.7(2) yes
C5 C6 H6 120.7 ?
C1 C6 H6 120.7 ?
O1 C7 C1 124.2(2) yes
O1 C7 H7 121.2(18) ?
C1 C7 H7 114.5(18) ?

loop_
_geom_bond_atom_site_label_1
_geom_bond_atom_site_label_2
_geom_bond_site_symmetry_2
_geom_bond_distance
_geom_bond_publ_flag
O1 C7 . 1.209(3) yes
O2 C3 . 1.362(3) yes
O2 H2 . .89(4) ?
C1 C2 . 1.385(3) ?
C1 C6 . 1.386(3) ?
C1 C7 . 1.463(3) yes
C2 C3 . 1.384(4) ?
C2 H2A . .9300 ?
C3 C4 . 1.382(3) ?
C4 C5 . 1.376(3) ?
C4 H4 . .9300 ?
C5 C6 . 1.376(4) ?
C5 H5 . .9300 ?
C6 H6 . .9300 ?
C7 H7 . .99(3) ?

loop_
_geom_hbond_atom_site_label_D
_geom_hbond_atom_site_label_H
_geom_hbond_atom_site_label_A
_geom_hbond_site_symmetry_A
_geom_hbond_distance_DH
_geom_hbond_distance_HA
_geom_hbond_distance_DA
_geom_hbond_angle_DHA
O2 H2 O1 1_556 .89(4) 1.85(5) 2.719(3) 164(4)

loop_
_geom_torsion_atom_site_label_1
_geom_torsion_atom_site_label_2
_geom_torsion_atom_site_label_3
_geom_torsion_atom_site_label_4
_geom_torsion
C6 C1 C2 C3 .2(3)
C7 C1 C2 C3 179.8(2)
C1 C2 C3 O2 179.7(2)
C1 C2 C3 C4 -.4(3)
O2 C3 C4 C5 -179.5(2)
C2 C3 C4 C5 .7(3)
C3 C4 C5 C6 -.7(4)
C4 C5 C6 C1 .5(4)
C2 C1 C6 C5 -.3(3)
C7 C1 C6 C5 -179.8(2)
C2 C1 C7 O1 -175.8(3)
C6 C1 C7 O1 3.8(4)

loop_
_cod_related_entry_id
_cod_related_entry_database
_cod_related_entry_code
1 ChemSpider 21105795
